data_1515234
loop_
_publ_author_name
'Akhuli, Bidyut'
'Ravikumar, I.'
'Ghosh, Pradyut'

_publ_section_title
;
 Acid/base controlled size modulation of capsular phosphates, hydroxide
 encapsulation, quantitative and clean extraction of sulfate with
 carbonate capsules of a tripodal urea receptor
;
_journal_issue 5
_journal_name_full 'Chemical Science'
_journal_page_first 1522
_journal_paper_doi 10.1039/c2sc00021k
_journal_volume 3
_journal_year 2012
_chemical_formula_sum 'C86 H109 F30 N16 O10 P'
_chemical_formula_weight 2127.86
_chemical_name_systematic
;
?
;
_space_group_IT_number 19
_symmetry_cell_setting orthorhombic
_symmetry_space_group_name_Hall 'P 2ac 2ab'
_symmetry_space_group_name_H-M 'P 21 21 21'
_atom_sites_solution_hydrogens geom
_atom_sites_solution_primary direct
_atom_sites_solution_secondary difmap
_audit_creation_method SHELXL-97
_cell_angle_alpha 90.00
_cell_angle_beta 90.00
_cell_angle_gamma 90.00
_cell_formula_units_Z 4
_cell_length_a 19.210(4)
_cell_length_b 20.782(4)
_cell_length_c 25.120(5)
_cell_measurement_temperature 100(2)
_cell_volume 10028(3)
_computing_cell_refinement 'BRUKER SMART APEX II'
_computing_data_collection 'BRUKER SMART APEX II'
_computing_data_reduction 'BRUKER AXS SAINT'
_computing_molecular_graphics PLATON
_computing_publication_material 'MERCURY 2.2'
_computing_structure_refinement 'SHELXL-97 (Sheldrick, 1997)'
_computing_structure_solution 'SHELXS-97 (Sheldrick, 1990)'
_diffrn_ambient_temperature 100(2)
_diffrn_detector_area_resol_mean 3
_diffrn_measured_fraction_theta_full 0.989
_diffrn_measured_fraction_theta_max 0.989
_diffrn_measurement_device_type 'BRUKER SMART APEX CCD AREA DETECTOR'
_diffrn_measurement_method 'OMEGA SCAN'
_diffrn_radiation_monochromator graphite
_diffrn_radiation_source 'fine-focus sealed tube'
_diffrn_radiation_type MoK\a
_diffrn_radiation_wavelength 0.71073
_diffrn_reflns_av_R_equivalents 0.0540
_diffrn_reflns_av_sigmaI/netI 0.0697
_diffrn_reflns_limit_h_max 10
_diffrn_reflns_limit_h_min -19
_diffrn_reflns_limit_k_max 20
_diffrn_reflns_limit_k_min -20
_diffrn_reflns_limit_l_max 21
_diffrn_reflns_limit_l_min -25
_diffrn_reflns_number 28347
_diffrn_reflns_theta_full 21.05
_diffrn_reflns_theta_max 21.05
_diffrn_reflns_theta_min 3.72
_exptl_absorpt_coefficient_mu 0.146
_exptl_absorpt_correction_T_max 0.9827
_exptl_absorpt_correction_T_min 0.9494
_exptl_absorpt_correction_type multi-scan
_exptl_absorpt_process_details 'Bruker SADABS'
_exptl_crystal_colour COLORLESS
_exptl_crystal_density_diffrn 1.409
_exptl_crystal_density_method 'not measured'
_exptl_crystal_description BLOCK
_exptl_crystal_F_000 4408
_exptl_crystal_size_max 0.36
_exptl_crystal_size_mid 0.21
_exptl_crystal_size_min 0.12
_refine_diff_density_max 0.441
_refine_diff_density_min -0.327
_refine_diff_density_rms 0.049
_refine_ls_abs_structure_details 'Flack H D (1983), Acta Cryst. A39, 876-881'
_refine_ls_abs_structure_Flack 0.18(16)
_refine_ls_extinction_coef 0.00000(11)
_refine_ls_extinction_expression Fc^*^=kFc[1+0.001xFc^2^\l^3^/sin(2\q)]^-1/4^
_refine_ls_extinction_method SHELXL
_refine_ls_goodness_of_fit_ref 1.482
_refine_ls_hydrogen_treatment mixed
_refine_ls_matrix_type full
_refine_ls_number_parameters 1289
_refine_ls_number_reflns 10636
_refine_ls_number_restraints 0
_refine_ls_restrained_S_all 1.482
_refine_ls_R_factor_all 0.0701
_refine_ls_R_factor_gt 0.0542
_refine_ls_shift/su_max 3.785
_refine_ls_shift/su_mean 0.004
_refine_ls_structure_factor_coef Fsqd
_refine_ls_weighting_details 'calc w=1/[\s^2^(Fo^2^)+(0.0000P)^2^+0.0000P] where P=(Fo^2^+2Fc^2^)/3'
_refine_ls_weighting_scheme calc
_refine_ls_wR_factor_gt 0.1036
_refine_ls_wR_factor_ref 0.1094
_reflns_number_gt 8855
_reflns_number_total 10636
_reflns_threshold_expression >2sigma(I)
_cod_data_source_file c2sc00021k.txt
_cod_data_source_block test3
_cod_depositor_comments
;
The following automatic conversions were performed:

'_symmetry_cell_setting' value 'ORTHORHOMBIC' changed to
'orthorhombic' according to
/usr/data/users/saulius/automatic-downloads/retrospective/RSC/lib/dictionaries/cif_core.dic
dictionary named 'cif_core.dic' version 2.4.2 from 2011-04-26.

Automatic conversion script
Id: cif_fix_values 2281 2013-09-26 08:29:07Z andrius 
;
_cod_original_cell_volume 10029(3)
_cod_original_sg_symbol_H-M P212121
_cod_database_code 1515234

loop_
_symmetry_equiv_pos_as_xyz
'x, y, z'
'-x+1/2, -y, z+1/2'
'-x, y+1/2, -z+1/2'
'x+1/2, -y+1/2, -z'

loop_
_atom_site_label
_atom_site_type_symbol
_atom_site_fract_x
_atom_site_fract_y
_atom_site_fract_z
_atom_site_U_iso_or_equiv
_atom_site_adp_type
_atom_site_occupancy
_atom_site_symmetry_multiplicity
_atom_site_calc_flag
_atom_site_refinement_flags
C1 C 0.3714(3) 0.4859(3) 0.8102(2) 0.0511(17) Uani 1 1 d .
H1A H 0.3331 0.4885 0.7852 0.061 Uiso 1 1 calc R
H1B H 0.4092 0.4631 0.7930 0.061 Uiso 1 1 calc R
C2 C 0.3954(3) 0.5535(3) 0.8236(2) 0.0416(15) Uani 1 1 d .
H2A H 0.4030 0.5771 0.7908 0.050 Uiso 1 1 calc R
H2B H 0.3590 0.5753 0.8434 0.050 Uiso 1 1 calc R
C3 C 0.5217(3) 0.5491(3) 0.8320(3) 0.0400(15) Uani 1 1 d .
C4 C 0.6405(3) 0.5265(3) 0.8583(2) 0.0423(16) Uani 1 1 d .
C5 C 0.6498(3) 0.4658(4) 0.8377(3) 0.0514(18) Uani 1 1 d .
C6 C 0.7138(4) 0.4386(4) 0.8284(3) 0.0616(19) Uani 1 1 d .
C7 C 0.7722(4) 0.4723(4) 0.8408(3) 0.0561(19) Uani 1 1 d .
C8 C 0.7669(3) 0.5325(4) 0.8627(3) 0.068(2) Uani 1 1 d .
C9 C 0.7016(3) 0.5585(3) 0.8708(3) 0.0603(19) Uani 1 1 d .
C10 C 0.3568(3) 0.3797(3) 0.8481(3) 0.0575(19) Uani 1 1 d .
H10A H 0.3460 0.3698 0.8113 0.069 Uiso 1 1 calc R
H10B H 0.3244 0.3563 0.8705 0.069 Uiso 1 1 calc R
C11 C 0.4310(3) 0.3582(3) 0.8606(2) 0.0495(17) Uani 1 1 d .
H11A H 0.4362 0.3128 0.8525 0.059 Uiso 1 1 calc R
H11B H 0.4636 0.3820 0.8386 0.059 Uiso 1 1 calc R
C12 C 0.4402(3) 0.3189(3) 0.9512(3) 0.0415(16) Uani 1 1 d .
C13 C 0.4249(3) 0.2980(3) 1.0471(3) 0.0390(15) Uani 1 1 d .
C14 C 0.3676(3) 0.2608(3) 1.0500(3) 0.0531(17) Uani 1 1 d .
C15 C 0.3535(3) 0.2224(3) 1.0947(3) 0.0605(19) Uani 1 1 d .
C16 C 0.3974(5) 0.2270(4) 1.1369(3) 0.072(2) Uani 1 1 d .
C17 C 0.4542(4) 0.2644(4) 1.1369(3) 0.070(2) Uani 1 1 d .
C18 C 0.4683(4) 0.3004(3) 1.0905(3) 0.0552(18) Uani 1 1 d .
C19 C 0.2789(3) 0.4663(3) 0.8765(3) 0.0507(17) Uani 1 1 d .
H19A H 0.2455 0.4346 0.8642 0.061 Uiso 1 1 calc R
H19B H 0.2657 0.5077 0.8619 0.061 Uiso 1 1 calc R
C20 C 0.2765(3) 0.4697(3) 0.9366(3) 0.0489(17) Uani 1 1 d .
H20A H 0.2293 0.4796 0.9477 0.059 Uiso 1 1 calc R
H20B H 0.2884 0.4278 0.9511 0.059 Uiso 1 1 calc R
C21 C 0.3108(3) 0.5805(3) 0.9515(2) 0.0439(16) Uani 1 1 d .
C22 C 0.3643(3) 0.6857(3) 0.9671(3) 0.0375(15) Uani 1 1 d .
C23 C 0.3454(3) 0.7220(3) 0.9237(2) 0.0374(15) Uani 1 1 d .
C24 C 0.3471(3) 0.7870(3) 0.9248(3) 0.0459(17) Uani 1 1 d .
C25 C 0.3698(3) 0.8192(3) 0.9692(3) 0.0519(17) Uani 1 1 d .
C26 C 0.3884(3) 0.7836(4) 1.0129(3) 0.0527(17) Uani 1 1 d .
C27 C 0.3859(3) 0.7195(3) 1.0115(3) 0.0451(16) Uani 1 1 d .
C28 C 0.7287(3) 0.5358(3) 0.1505(2) 0.0451(16) Uani 1 1 d .
H28A H 0.7365 0.4917 0.1617 0.054 Uiso 1 1 calc R
H28B H 0.7598 0.5633 0.1706 0.054 Uiso 1 1 calc R
C29 C 0.7448(3) 0.5419(3) 0.0919(2) 0.0461(16) Uani 1 1 d .
H29A H 0.7357 0.5857 0.0805 0.055 Uiso 1 1 calc R
H29B H 0.7938 0.5331 0.0861 0.055 Uiso 1 1 calc R
C30 C 0.7185(3) 0.4353(3) 0.0575(2) 0.0395(15) Uani 1 1 d .
C31 C 0.6699(3) 0.3328(3) 0.0254(3) 0.0448(16) Uani 1 1 d .
C32 C 0.6798(3) 0.2920(3) 0.0676(3) 0.0502(17) Uani 1 1 d .
C33 C 0.6784(3) 0.2266(4) 0.0602(3) 0.0598(19) Uani 1 1 d .
C34 C 0.6652(3) 0.2001(3) 0.0120(4) 0.066(2) Uani 1 1 d .
C35 C 0.6531(3) 0.2393(4) -0.0298(3) 0.063(2) Uani 1 1 d .
C36 C 0.6560(3) 0.3038(3) -0.0240(3) 0.0504(17) Uani 1 1 d .
C37 C 0.6269(3) 0.5142(3) 0.2038(2) 0.0470(17) Uani 1 1 d .
H37A H 0.5897 0.5380 0.2210 0.056 Uiso 1 1 calc R
H37B H 0.6622 0.5053 0.2304 0.056 Uiso 1 1 calc R
C38 C 0.5989(3) 0.4525(3) 0.1832(2) 0.0421(16) Uani 1 1 d .
H38A H 0.6354 0.4298 0.1643 0.051 Uiso 1 1 calc R
H38B H 0.5843 0.4259 0.2129 0.051 Uiso 1 1 calc R
C39 C 0.4735(3) 0.4635(3) 0.1642(3) 0.0372(15) Uani 1 1 d .
C40 C 0.3550(3) 0.4850(3) 0.1379(2) 0.0321(14) Uani 1 1 d .
C41 C 0.3357(3) 0.5333(3) 0.1730(2) 0.0399(15) Uani 1 1 d .
C42 C 0.2686(3) 0.5423(3) 0.1879(2) 0.0401(15) Uani 1 1 d .
C43 C 0.2174(3) 0.5061(3) 0.1659(2) 0.0377(15) Uani 1 1 d .
C44 C 0.2344(3) 0.4592(3) 0.1301(2) 0.0410(15) Uani 1 1 d .
C45 C 0.3027(3) 0.4494(3) 0.1158(2) 0.0368(15) Uani 1 1 d .
C46 C 0.6472(3) 0.6223(3) 0.1698(2) 0.0464(16) Uani 1 1 d .
H46A H 0.6829 0.6457 0.1506 0.056 Uiso 1 1 calc R
H46B H 0.6522 0.6321 0.2074 0.056 Uiso 1 1 calc R
C47 C 0.5758(3) 0.6448(3) 0.1509(2) 0.0450(16) Uani 1 1 d .
H47A H 0.5399 0.6194 0.1682 0.054 Uiso 1 1 calc R
H47B H 0.5690 0.6895 0.1608 0.054 Uiso 1 1 calc R
C48 C 0.5822(3) 0.6885(3) 0.0611(3) 0.0416(16) Uani 1 1 d .
C49 C 0.6041(3) 0.7136(3) -0.0331(2) 0.0335(14) Uani 1 1 d .
C50 C 0.6675(3) 0.7440(3) -0.0302(3) 0.0444(16) Uani 1 1 d .
C51 C 0.6911(3) 0.7824(3) -0.0713(3) 0.0592(19) Uani 1 1 d .
C52 C 0.6533(3) 0.7919(3) -0.1146(3) 0.0540(18) Uani 1 1 d .
C53 C 0.5910(3) 0.7606(3) -0.1202(3) 0.0508(17) Uani 1 1 d .
C54 C 0.5665(3) 0.7229(3) -0.0784(3) 0.0433(16) Uani 1 1 d .
C55 C 0.1092(3) 0.8901(3) 0.3254(3) 0.0462(17) Uani 1 1 d .
H55A H 0.138(3) 0.929(3) 0.337(2) 0.055 Uiso 1 1 d .
H55B H 0.095(3) 0.900(3) 0.289(2) 0.055 Uiso 1 1 d .
C56 C 0.1427(3) 0.8260(3) 0.3245(3) 0.0568(18) Uani 1 1 d .
H56A H 0.1080 0.7945 0.3140 0.068 Uiso 1 1 calc R
H56B H 0.1574 0.8156 0.3604 0.068 Uiso 1 1 calc R
C57 C 0.2078(5) 0.8187(7) 0.2862(3) 0.138(5) Uani 1 1 d .
H57A H 0.2417 0.8519 0.2942 0.166 Uiso 1 1 calc R
H57B H 0.2296 0.7772 0.2920 0.166 Uiso 1 1 calc R
C58 C 0.1891(7) 0.8233(8) 0.2391(7) 0.238(8) Uani 1 1 d .
H58A H 0.1480 0.7979 0.2336 0.356 Uiso 1 1 calc R
H58C H 0.2257 0.8081 0.2163 0.356 Uiso 1 1 calc R
H58B H 0.1793 0.8676 0.2310 0.356 Uiso 1 1 calc R
C59 C -0.0066 0.8430 0.3504 0.042 Uani 1 1 d .
H59A H 0.0137 0.8031 0.3630 0.050 Uiso 1 1 calc R
H59B H -0.0472 0.8517 0.3722 0.050 Uiso 1 1 calc R
C60 C -0.0301(3) 0.8334(3) 0.2946(2) 0.0509(17) Uani 1 1 d .
H60A H 0.0104 0.8300 0.2717 0.061 Uiso 1 1 calc R
H60B H -0.0567 0.8706 0.2834 0.061 Uiso 1 1 calc R
C61 C -0.0749(3) 0.7729(3) 0.2881(3) 0.0602(19) Uani 1 1 d .
H61A H -0.0470 0.7357 0.2977 0.072 Uiso 1 1 calc R
H61B H -0.1133 0.7753 0.3131 0.072 Uiso 1 1 calc R
C62 C -0.1034(3) 0.7628(4) 0.2342(3) 0.079(2) Uani 1 1 d .
H62A H -0.1370 0.7956 0.2265 0.119 Uiso 1 1 calc R
H62B H -0.1253 0.7213 0.2325 0.119 Uiso 1 1 calc R
H62C H -0.0663 0.7648 0.2086 0.119 Uiso 1 1 calc R
C63 C 0.0116(3) 0.9615(3) 0.3484(2) 0.0482(16) Uani 1 1 d .
H63A H 0.0011 0.9638 0.3107 0.058 Uiso 1 1 calc R
H63B H -0.0324 0.9627 0.3673 0.058 Uiso 1 1 calc R
C64 C 0.0518(4) 1.0197(3) 0.3630(3) 0.067(2) Uani 1 1 d .
H64A H 0.0974 1.0171 0.3466 0.081 Uiso 1 1 calc R
H64B H 0.0585 1.0200 0.4013 0.081 Uiso 1 1 calc R
C65 C 0.0183(4) 1.0824(3) 0.3468(3) 0.0602(19) Uani 1 1 d .
H65A H -0.0309 1.0808 0.3556 0.072 Uiso 1 1 calc R
H65B H 0.0390 1.1171 0.3672 0.072 Uiso 1 1 calc R
C66 C 0.0257(5) 1.0964(4) 0.2907(3) 0.116(3) Uani 1 1 d .
H66A H 0.0020 1.1359 0.2825 0.174 Uiso 1 1 calc R
H66B H 0.0059 1.0620 0.2702 0.174 Uiso 1 1 calc R
H66C H 0.0742 1.1007 0.2821 0.174 Uiso 1 1 calc R
C67 C 0.0683(3) 0.8930(3) 0.4183(2) 0.0466(16) Uani 1 1 d .
H67A H 0.0869 0.8504 0.4247 0.056 Uiso 1 1 calc R
H67B H 0.1059 0.9234 0.4236 0.056 Uiso 1 1 calc R
C68 C 0.0135(3) 0.9060(3) 0.4592(2) 0.0591(18) Uani 1 1 d .
H68A H -0.0253 0.8768 0.4539 0.071 Uiso 1 1 calc R
H68B H -0.0036 0.9496 0.4551 0.071 Uiso 1 1 calc R
C69 C 0.0422(4) 0.8975(3) 0.5145(2) 0.068(2) Uani 1 1 d .
H69A H 0.0040 0.9016 0.5396 0.082 Uiso 1 1 calc R
H69B H 0.0602 0.8540 0.5176 0.082 Uiso 1 1 calc R
C70 C 0.0984(4) 0.9433(4) 0.5307(3) 0.091(3) Uani 1 1 d .
H70A H 0.1413 0.9310 0.5140 0.137 Uiso 1 1 calc R
H70B H 0.1039 0.9421 0.5687 0.137 Uiso 1 1 calc R
H70C H 0.0860 0.9861 0.5198 0.137 Uiso 1 1 calc R
C71 C 0.5444(3) 0.8953(3) 0.0894(2) 0.0391(15) Uani 1 1 d .
H71A H 0.5441 0.8499 0.0803 0.047 Uiso 1 1 calc R
H71B H 0.4977 0.9115 0.0834 0.047 Uiso 1 1 calc R
C72 C 0.5918(3) 0.9286(3) 0.0519(2) 0.0450(16) Uani 1 1 d .
H72A H 0.6396 0.9178 0.0608 0.054 Uiso 1 1 calc R
H72B H 0.5864 0.9747 0.0560 0.054 Uiso 1 1 calc R
C73 C 0.5776(3) 0.9101(3) -0.0063(2) 0.0509(17) Uani 1 1 d .
H73A H 0.5823 0.8639 -0.0105 0.061 Uiso 1 1 calc R
H73B H 0.5302 0.9218 -0.0156 0.061 Uiso 1 1 calc R
C74 C 0.6277(3) 0.9440(3) -0.0431(2) 0.0590(18) Uani 1 1 d .
H74A H 0.6208 0.9896 -0.0406 0.088 Uiso 1 1 calc R
H74B H 0.6196 0.9302 -0.0790 0.088 Uiso 1 1 calc R
H74C H 0.6746 0.9336 -0.0330 0.088 Uiso 1 1 calc R
C75 C 0.5754(3) 0.9711(3) 0.1634(2) 0.0483(17) Uani 1 1 d .
H75A H 0.5864 0.9723 0.2011 0.058 Uiso 1 1 calc R
H75B H 0.6165 0.9851 0.1442 0.058 Uiso 1 1 calc R
C76 C 0.5182(3) 1.0183(3) 0.1529(3) 0.0585(18) Uani 1 1 d .
H76A H 0.4774 1.0043 0.1724 0.070 Uiso 1 1 calc R
H76B H 0.5069 1.0163 0.1154 0.070 Uiso 1 1 calc R
C77 C 0.5317(7) 1.0873(6) 0.1670(7) 0.218(8) Uani 1 1 d .
H77A H 0.5049 1.1122 0.1415 0.261 Uiso 1 1 calc R
H77B H 0.5092 1.0937 0.2011 0.261 Uiso 1 1 calc R
C78 C 0.5801(6) 1.1113(6) 0.1700(7) 0.194(7) Uani 1 1 d .
H78A H 0.6044 1.0964 0.2011 0.291 Uiso 1 1 calc R
H78B H 0.5723 1.1568 0.1728 0.291 Uiso 1 1 calc R
H78C H 0.6075 1.1025 0.1389 0.291 Uiso 1 1 calc R
C79 C 0.6245(3) 0.8614(3) 0.1595(2) 0.0437(16) Uani 1 1 d .
H79A H 0.6620 0.8765 0.1370 0.052 Uiso 1 1 calc R
H79B H 0.6150 0.8171 0.1498 0.052 Uiso 1 1 calc R
C80 C 0.6491(3) 0.8629(3) 0.2171(2) 0.0514(17) Uani 1 1 d .
H80A H 0.6719 0.9036 0.2241 0.062 Uiso 1 1 calc R
H80B H 0.6092 0.8596 0.2406 0.062 Uiso 1 1 calc R
C81 C 0.6989(3) 0.8087(4) 0.2287(2) 0.063(2) Uani 1 1 d .
H81A H 0.7365 0.8095 0.2029 0.075 Uiso 1 1 calc R
H81B H 0.6747 0.7680 0.2250 0.075 Uiso 1 1 calc R
C82 C 0.7296(3) 0.8138(4) 0.2854(2) 0.071(2) Uani 1 1 d .
H82A H 0.7584 0.8514 0.2878 0.106 Uiso 1 1 calc R
H82B H 0.7570 0.7763 0.2929 0.106 Uiso 1 1 calc R
H82C H 0.6923 0.8169 0.3108 0.106 Uiso 1 1 calc R
C83 C 0.4979(2) 0.8792(3) 0.1801(2) 0.0364(14) Uani 1 1 d .
H83A H 0.5044 0.8929 0.2166 0.044 Uiso 1 1 calc R
H83B H 0.4570 0.9011 0.1665 0.044 Uiso 1 1 calc R
C84 C 0.4836(3) 0.8077(2) 0.1800(2) 0.0418(15) Uani 1 1 d .
H84A H 0.5179 0.7860 0.2019 0.050 Uiso 1 1 calc R
H84B H 0.4876 0.7913 0.1440 0.050 Uiso 1 1 calc R
C85 C 0.4107(3) 0.7935(3) 0.2014(3) 0.0600(19) Uani 1 1 d .
H85A H 0.4071 0.8099 0.2374 0.072 Uiso 1 1 calc R
H85B H 0.3767 0.8160 0.1797 0.072 Uiso 1 1 calc R
C86 C 0.3939(4) 0.72262(17) 0.20152(12) 0.102(3) Uani 1 1 d .
H86A H 0.4112 0.7032 0.1695 0.153 Uiso 1 1 calc R
H86B H 0.3443 0.7169 0.2034 0.153 Uiso 1 1 calc R
H86C H 0.4153 0.7026 0.2318 0.153 Uiso 1 1 calc R
N1 N 0.34865(16) 0.44885(14) 0.85720(12) 0.0452(13) Uani 1 1 d R
N2 N 0.45822(16) 0.55399(14) 0.85426(12) 0.0387(12) Uani 1 1 d R
H2 H 0.4553 0.5576 0.8883 0.046 Uiso 1 1 calc R
N3 N 0.5761(2) 0.5532(2) 0.86838(19) 0.0479(14) Uani 1 1 d .
H3 H 0.5694 0.5731 0.8980 0.057 Uiso 1 1 calc R
N4 N 0.4463(2) 0.3692(2) 0.91581(19) 0.0422(12) Uani 1 1 d .
H4 H 0.4590 0.4067 0.9266 0.051 Uiso 1 1 calc R
N5 N 0.4371(2) 0.3388(2) 1.0037(2) 0.0479(13) Uani 1 1 d .
H5 H 0.4432 0.3791 1.0101 0.057 Uiso 1 1 calc R
N6 N 0.3224(2) 0.5164(2) 0.95817(19) 0.0431(13) Uani 1 1 d .
H6 H 0.3583 0.5040 0.9758 0.052 Uiso 1 1 calc R
N7 N 0.3654(2) 0.6185(2) 0.96669(18) 0.0407(13) Uani 1 1 d .
H7 H 0.4031 0.5998 0.9767 0.049 Uiso 1 1 calc R
N8 N 0.6570(2) 0.5537(2) 0.16167(17) 0.0374(12) Uani 1 1 d .
N9 N 0.7033(2) 0.4978(2) 0.05986(17) 0.0402(12) Uani 1 1 d .
H9 H 0.6684 0.5124 0.0422 0.048 Uiso 1 1 calc R
N10 N 0.6687(2) 0.3998(2) 0.03013(19) 0.0458(13) Uani 1 1 d .
H10 H 0.6351 0.4204 0.0152 0.055 Uiso 1 1 calc R
N11 N 0.5394(2) 0.4625(2) 0.14714(17) 0.0380(12) Uani 1 1 d .
H11 H 0.5474 0.4680 0.1138 0.046 Uiso 1 1 calc R
N12 N 0.4245(2) 0.4748(2) 0.12472(18) 0.0404(13) Uani 1 1 d .
H12 H 0.4372 0.4755 0.0919 0.049 Uiso 1 1 calc R
N13 N 0.5696(2) 0.6380(2) 0.09310(18) 0.0444(13) Uani 1 1 d .
H13 H 0.5580 0.6016 0.0796 0.053 Uiso 1 1 calc R
N14 N 0.5799(2) 0.6717(2) 0.00654(18) 0.0399(12) Uani 1 1 d .
H14 H 0.5634 0.6348 -0.0025 0.048 Uiso 1 1 calc R
N15 N 0.0458(2) 0.8967(2) 0.35932(17) 0.0311(11) Uani 1 1 d .
N16 N 0.5602(2) 0.9011(2) 0.14799(16) 0.0291(11) Uani 1 1 d .
O2 O 0.44722(16) 0.47017(16) 1.01069(14) 0.0375(9) Uani 1 1 d .
O3 O 0.56107(17) 0.51535(16) 1.04598(14) 0.0390(10) Uani 1 1 d .
O4 O 0.50296(16) 0.56442(15) 0.96589(13) 0.0336(9) Uani 1 1 d .
O5 O 0.5323(2) 0.54142(19) 0.78436(16) 0.0508(11) Uani 1 1 d .
O6 O 0.4403(2) 0.2628(2) 0.93886(15) 0.0535(11) Uani 1 1 d .
O7 O 0.25573(19) 0.60193(18) 0.93501(17) 0.0528(12) Uani 1 1 d .
O8 O 0.7710(2) 0.41054(19) 0.07630(17) 0.0518(11) Uani 1 1 d .
O9 O 0.45690(19) 0.45526(19) 0.21053(15) 0.0472(11) Uani 1 1 d .
O10 O 0.5945(2) 0.7435(2) 0.07453(16) 0.0568(12) Uani 1 1 d .
F1 F 0.59378(19) 0.42846(17) 0.82916(15) 0.0702(11) Uani 1 1 d .
F2 F 0.7204(2) 0.3788(2) 0.80871(18) 0.1001(15) Uani 1 1 d .
F3 F 0.83647(19) 0.4477(2) 0.83328(15) 0.0867(13) Uani 1 1 d .
F4 F 0.82368(19) 0.5670(2) 0.8770(2) 0.1080(17) Uani 1 1 d .
F5 F 0.69718(18) 0.6188(2) 0.8910(2) 0.1039(16) Uani 1 1 d .
F6 F 0.32162(18) 0.25685(18) 1.00972(16) 0.0734(11) Uani 1 1 d .
F7 F 0.2967(2) 0.1858(2) 1.09653(18) 0.0989(15) Uani 1 1 d .
F8 F 0.3810(3) 0.1932(2) 1.18190(17) 0.1107(16) Uani 1 1 d .
F9 F 0.4960(3) 0.2691(2) 1.17828(18) 0.1126(16) Uani 1 1 d .
F10 F 0.5251(2) 0.33683(19) 1.08901(16) 0.0819(12) Uani 1 1 d .
F11 F 0.32815(15) 0.69342(15) 0.87755(13) 0.0484(9) Uani 1 1 d .
F12 F 0.32922(17) 0.82166(16) 0.88105(15) 0.0619(10) Uani 1 1 d .
F13 F 0.37256(18) 0.88452(18) 0.97075(17) 0.0773(12) Uani 1 1 d .
F14 F 0.40990(19) 0.81479(18) 1.05789(16) 0.0813(13) Uani 1 1 d .
F15 F 0.40611(18) 0.68493(17) 1.05493(14) 0.0656(11) Uani 1 1 d .
F16 F 0.68692(17) 0.31464(17) 0.11710(15) 0.0622(10) Uani 1 1 d .
F17 F 0.6912(2) 0.18774(19) 0.10331(17) 0.0873(13) Uani 1 1 d .
F18 F 0.6638(2) 0.13531(19) 0.0067(2) 0.0990(15) Uani 1 1 d .
F19 F 0.6420(2) 0.21368(19) -0.07856(18) 0.0902(14) Uani 1 1 d .
F20 F 0.64618(18) 0.34203(17) -0.06648(15) 0.0668(11) Uani 1 1 d .
F21 F 0.38462(16) 0.57172(16) 0.19418(14) 0.0588(10) Uani 1 1 d .
F22 F 0.25226(17) 0.58831(17) 0.22330(14) 0.0625(10) Uani 1 1 d .
F23 F 0.14959(15) 0.51503(18) 0.17918(13) 0.0616(10) Uani 1 1 d .
F24 F 0.18332(16) 0.42222(17) 0.10868(14) 0.0637(11) Uani 1 1 d .
F25 F 0.31725(16) 0.40254(17) 0.08160(14) 0.0628(10) Uani 1 1 d .
F26 F 0.71066(17) 0.73181(18) 0.01058(15) 0.0680(11) Uani 1 1 d .
F27 F 0.75373(19) 0.8119(2) -0.06690(17) 0.0903(13) Uani 1 1 d .
F28 F 0.6756(2) 0.8298(2) -0.15469(16) 0.0839(12) Uani 1 1 d .
F29 F 0.55148(18) 0.76789(18) -0.16363(16) 0.0742(11) Uani 1 1 d .
F30 F 0.50390(15) 0.69445(16) -0.08457(13) 0.0546(9) Uani 1 1 d .
P1 P 0.51435(7) 0.50382(7) 0.99853(6) 0.0313(4) Uani 1 1 d .
O1 O 0.56142(16) 0.45513(18) 0.96247(15) 0.0423(10) Uani 1 1 d .
H1 H 0.5359 0.4332 0.9436 0.063 Uiso 1 1 calc R

loop_
_atom_site_aniso_label
_atom_site_aniso_U_11
_atom_site_aniso_U_22
_atom_site_aniso_U_33
_atom_site_aniso_U_23
_atom_site_aniso_U_13
_atom_site_aniso_U_12
C1 0.053(4) 0.058(5) 0.042(4) -0.001(4) -0.019(3) 0.002(3)
C2 0.051(4) 0.040(4) 0.034(4) 0.012(3) -0.002(3) -0.005(3)
C3 0.056(4) 0.036(4) 0.028(4) 0.005(3) 0.002(4) 0.004(3)
C4 0.054(4) 0.043(5) 0.029(4) 0.000(3) 0.012(3) 0.001(4)
C5 0.044(4) 0.064(5) 0.047(4) 0.015(4) -0.012(4) 0.000(4)
C6 0.085(6) 0.049(5) 0.050(5) 0.002(4) -0.021(4) 0.016(5)
C7 0.066(5) 0.062(6) 0.040(4) 0.015(4) 0.023(4) 0.031(5)
C8 0.033(4) 0.076(6) 0.095(6) 0.021(5) 0.012(4) -0.010(4)
C9 0.059(5) 0.040(5) 0.082(5) -0.007(4) 0.017(4) -0.021(4)
C10 0.061(4) 0.065(5) 0.047(4) -0.001(4) -0.008(4) -0.003(4)
C11 0.065(4) 0.043(4) 0.040(4) -0.010(3) 0.003(4) 0.000(3)
C12 0.043(4) 0.037(5) 0.045(5) -0.019(4) 0.008(3) 0.004(3)
C13 0.044(4) 0.025(4) 0.048(4) -0.003(3) 0.017(4) -0.005(3)
C14 0.060(5) 0.048(5) 0.051(5) 0.003(4) 0.000(4) 0.002(4)
C15 0.051(4) 0.058(5) 0.073(6) 0.012(5) 0.018(4) -0.011(4)
C16 0.102(7) 0.058(6) 0.056(6) 0.014(4) 0.023(5) 0.004(5)
C17 0.089(6) 0.068(6) 0.053(5) -0.013(5) -0.008(5) -0.010(5)
C18 0.062(5) 0.048(5) 0.055(5) -0.004(4) 0.003(4) -0.007(4)
C19 0.032(3) 0.051(4) 0.069(5) 0.006(4) -0.014(3) -0.006(3)
C20 0.038(4) 0.041(4) 0.067(5) 0.012(4) 0.014(3) 0.013(3)
C21 0.038(4) 0.044(5) 0.050(4) 0.009(3) 0.014(4) 0.017(4)
C22 0.031(3) 0.031(4) 0.051(4) -0.004(4) -0.001(3) 0.019(3)
C23 0.028(3) 0.045(5) 0.039(4) 0.001(4) -0.001(3) 0.005(3)
C24 0.036(3) 0.040(5) 0.063(5) 0.011(4) -0.003(4) 0.015(3)
C25 0.057(4) 0.025(4) 0.074(5) -0.002(4) -0.010(4) 0.004(3)
C26 0.048(4) 0.047(5) 0.063(5) -0.010(5) -0.008(4) 0.015(3)
C27 0.041(4) 0.045(5) 0.049(5) 0.001(4) -0.009(3) 0.017(3)
C28 0.042(4) 0.045(4) 0.048(4) 0.001(3) -0.016(3) -0.007(3)
C29 0.035(3) 0.049(4) 0.055(5) 0.001(4) 0.002(3) -0.009(3)
C30 0.045(4) 0.037(5) 0.037(4) 0.002(3) -0.001(3) -0.001(3)
C31 0.041(4) 0.040(5) 0.054(5) -0.002(4) -0.020(3) 0.016(3)
C32 0.053(4) 0.031(5) 0.067(5) -0.004(4) -0.023(4) 0.003(3)
C33 0.057(4) 0.050(6) 0.072(6) 0.018(5) -0.025(4) 0.010(4)
C34 0.070(5) 0.034(5) 0.095(7) -0.010(5) -0.034(5) 0.012(4)
C35 0.065(5) 0.051(6) 0.073(6) -0.017(5) -0.032(4) 0.016(4)
C36 0.061(4) 0.038(5) 0.053(5) -0.002(4) -0.020(4) 0.022(3)
C37 0.046(4) 0.065(5) 0.030(4) 0.008(3) -0.005(3) -0.006(3)
C38 0.046(4) 0.043(4) 0.038(4) 0.014(3) -0.001(3) 0.005(3)
C39 0.045(4) 0.031(4) 0.035(4) 0.002(3) 0.014(4) -0.015(3)
C40 0.028(3) 0.038(4) 0.031(3) 0.004(3) 0.000(3) -0.004(3)
C41 0.046(4) 0.041(4) 0.032(4) -0.003(3) -0.008(3) -0.015(3)
C42 0.051(4) 0.037(4) 0.033(4) -0.007(3) 0.000(3) 0.009(3)
C43 0.033(4) 0.052(4) 0.029(4) 0.004(3) 0.006(3) 0.004(3)
C44 0.039(4) 0.044(4) 0.040(4) 0.001(4) -0.008(3) -0.002(3)
C45 0.046(4) 0.035(4) 0.029(4) -0.006(3) 0.002(3) 0.007(3)
C46 0.056(4) 0.049(5) 0.034(4) -0.004(3) -0.011(3) -0.007(3)
C47 0.068(4) 0.027(4) 0.040(4) -0.006(3) -0.001(3) 0.007(3)
C48 0.041(3) 0.037(5) 0.048(5) -0.006(4) 0.002(3) 0.010(3)
C49 0.032(3) 0.028(4) 0.040(4) 0.007(3) 0.004(3) 0.005(3)
C50 0.037(4) 0.035(4) 0.061(5) 0.011(4) 0.005(4) -0.003(3)
C51 0.032(4) 0.075(5) 0.072(5) -0.005(5) -0.005(4) -0.007(4)
C52 0.047(4) 0.048(5) 0.067(5) 0.013(4) 0.007(4) -0.007(3)
C53 0.053(4) 0.056(5) 0.043(4) 0.011(4) -0.015(4) 0.014(4)
C54 0.023(3) 0.043(4) 0.064(5) -0.001(4) 0.007(4) -0.003(3)
C55 0.048(4) 0.049(5) 0.041(4) -0.004(4) -0.001(4) -0.011(3)
C56 0.054(4) 0.057(5) 0.059(5) -0.009(4) 0.004(4) -0.009(4)
C57 0.087(7) 0.287(16) 0.041(5) 0.021(7) -0.017(5) -0.062(8)
C58 0.141(12) 0.227(17) 0.34(2) 0.068(18) 0.031(15) 0.084(11)
C59 0.033 0.040 0.052 -0.002 -0.001 -0.008
C60 0.053(4) 0.055(5) 0.045(4) -0.004(3) -0.011(3) -0.006(3)
C61 0.050(4) 0.079(5) 0.052(5) -0.005(4) -0.018(4) -0.009(4)
C62 0.053(4) 0.090(6) 0.096(6) -0.033(5) -0.012(4) 0.000(4)
C63 0.060(4) 0.041(4) 0.044(4) 0.011(3) -0.008(3) -0.006(3)
C64 0.090(5) 0.036(4) 0.076(5) 0.017(4) -0.022(4) -0.011(4)
C65 0.085(5) 0.046(5) 0.050(5) 0.008(3) -0.004(4) -0.006(4)
C66 0.225(10) 0.048(5) 0.074(6) 0.005(4) 0.033(7) -0.003(6)
C67 0.059(4) 0.041(4) 0.041(4) 0.008(3) 0.002(4) 0.011(3)
C68 0.070(4) 0.063(5) 0.044(4) -0.008(4) 0.006(4) -0.001(4)
C69 0.110(6) 0.064(5) 0.030(4) -0.009(4) -0.005(4) 0.028(5)
C70 0.081(5) 0.135(8) 0.057(5) -0.035(5) 0.002(5) -0.010(5)
C71 0.047(3) 0.037(4) 0.033(4) -0.004(3) -0.003(3) -0.004(3)
C72 0.037(3) 0.048(4) 0.049(4) 0.002(3) 0.001(3) 0.001(3)
C73 0.056(4) 0.065(5) 0.031(4) 0.003(3) 0.000(3) 0.009(3)
C74 0.068(4) 0.074(5) 0.035(4) 0.006(4) 0.001(4) 0.006(4)
C75 0.060(4) 0.042(4) 0.044(4) -0.004(3) 0.004(3) -0.013(3)
C76 0.077(4) 0.034(4) 0.064(5) 0.002(3) -0.008(4) 0.001(4)
C77 0.149(12) 0.153(13) 0.35(2) -0.056(13) -0.112(14) -0.061(10)
C78 0.093(8) 0.118(11) 0.37(2) -0.022(12) -0.027(12) -0.004(7)
C79 0.030(3) 0.064(4) 0.038(4) 0.004(3) 0.002(3) 0.006(3)
C80 0.048(4) 0.060(5) 0.046(4) -0.006(3) 0.001(3) 0.012(3)
C81 0.055(4) 0.088(6) 0.045(4) -0.010(4) -0.002(4) 0.019(4)
C82 0.066(4) 0.101(6) 0.045(4) 0.004(4) -0.010(4) 0.018(4)
C83 0.030(3) 0.047(4) 0.032(3) -0.004(3) -0.001(3) 0.001(3)
C84 0.056(4) 0.029(4) 0.040(4) -0.005(3) 0.001(3) -0.002(3)
C85 0.058(4) 0.051(5) 0.071(5) 0.006(4) 0.010(4) -0.021(3)
C86 0.135(7) 0.076(6) 0.094(6) -0.008(5) 0.033(6) -0.063(5)
N1 0.063(3) 0.025(3) 0.047(3) 0.007(3) -0.002(3) -0.007(3)
N2 0.041(3) 0.049(3) 0.026(3) 0.006(2) 0.009(3) -0.007(2)
N3 0.043(3) 0.069(4) 0.032(3) -0.013(3) 0.011(3) 0.000(3)
N4 0.056(3) 0.032(3) 0.038(3) 0.002(3) 0.000(3) -0.012(2)
N5 0.068(3) 0.025(3) 0.050(4) 0.000(3) 0.016(3) -0.006(2)
N6 0.027(3) 0.046(4) 0.056(3) 0.006(3) -0.003(2) 0.001(2)
N7 0.029(3) 0.048(4) 0.045(3) 0.003(3) -0.004(2) 0.011(3)
N8 0.040(3) 0.038(3) 0.034(3) -0.006(3) -0.001(2) 0.001(2)
N9 0.044(3) 0.036(3) 0.041(3) 0.004(3) -0.012(2) 0.011(3)
N10 0.045(3) 0.036(3) 0.056(3) -0.006(3) -0.018(3) 0.015(3)
N11 0.041(3) 0.049(3) 0.025(3) 0.010(2) 0.003(3) -0.004(2)
N12 0.038(3) 0.065(4) 0.018(3) 0.005(2) 0.002(3) 0.000(2)
N13 0.060(3) 0.040(3) 0.034(3) 0.001(3) -0.005(3) 0.002(3)
N14 0.048(3) 0.029(3) 0.042(3) -0.003(3) -0.002(3) -0.002(2)
N15 0.029(2) 0.035(3) 0.029(3) 0.009(2) -0.008(2) -0.004(2)
N16 0.028(2) 0.034(3) 0.025(3) -0.003(2) 0.004(2) 0.001(2)
O2 0.038(2) 0.037(2) 0.038(2) 0.0014(18) -0.0035(19) -0.0040(17)
O3 0.046(2) 0.038(2) 0.033(2) 0.0021(18) -0.006(2) 0.0047(18)
O4 0.038(2) 0.032(2) 0.030(2) 0.0047(18) 0.0024(18) 0.0098(17)
O5 0.074(3) 0.053(3) 0.026(3) 0.006(2) 0.009(2) 0.008(2)
O6 0.081(3) 0.031(3) 0.048(3) -0.012(2) 0.019(2) 0.005(2)
O7 0.032(2) 0.048(3) 0.078(3) 0.017(2) 0.001(2) 0.007(2)
O8 0.040(2) 0.045(3) 0.069(3) 0.001(2) -0.013(2) 0.009(2)
O9 0.051(2) 0.065(3) 0.026(2) 0.013(2) 0.010(2) 0.002(2)
O10 0.080(3) 0.033(3) 0.057(3) -0.009(2) 0.005(2) 0.006(2)
F1 0.082(3) 0.051(3) 0.078(3) -0.001(2) -0.032(2) -0.001(2)
F2 0.128(4) 0.074(3) 0.098(3) -0.028(3) -0.044(3) 0.049(3)
F3 0.071(3) 0.123(4) 0.065(3) 0.019(3) 0.013(2) 0.052(3)
F4 0.045(2) 0.097(4) 0.181(5) 0.021(3) 0.004(3) -0.007(2)
F5 0.057(2) 0.075(3) 0.180(5) -0.042(3) -0.005(3) -0.002(2)
F6 0.056(2) 0.080(3) 0.084(3) 0.009(2) -0.004(2) -0.018(2)
F7 0.082(3) 0.097(4) 0.118(4) 0.024(3) 0.030(3) -0.030(3)
F8 0.162(4) 0.092(4) 0.079(3) 0.039(3) 0.030(3) -0.011(3)
F9 0.159(4) 0.109(4) 0.070(3) 0.007(3) -0.035(3) -0.003(3)
F10 0.077(3) 0.086(3) 0.082(3) -0.006(2) -0.007(2) -0.026(2)
F11 0.055(2) 0.046(2) 0.044(2) 0.0015(18) -0.0034(18) 0.0052(16)
F12 0.065(2) 0.051(2) 0.070(3) 0.014(2) -0.004(2) 0.0124(18)
F13 0.074(3) 0.048(3) 0.109(3) 0.002(2) -0.025(2) 0.0071(19)
F14 0.098(3) 0.063(3) 0.083(3) -0.023(2) -0.040(3) 0.009(2)
F15 0.075(2) 0.066(3) 0.056(2) 0.007(2) -0.018(2) 0.017(2)
F16 0.071(2) 0.060(3) 0.056(3) 0.003(2) -0.023(2) 0.0012(19)
F17 0.102(3) 0.055(3) 0.105(3) 0.021(3) -0.035(3) 0.001(2)
F18 0.116(3) 0.038(3) 0.143(4) -0.015(3) -0.048(3) 0.013(2)
F19 0.109(3) 0.064(3) 0.098(3) -0.036(3) -0.041(3) 0.021(2)
F20 0.087(3) 0.054(2) 0.060(3) -0.008(2) -0.024(2) 0.019(2)
F21 0.054(2) 0.056(2) 0.067(2) -0.019(2) -0.003(2) -0.0137(18)
F22 0.063(2) 0.068(3) 0.056(2) -0.021(2) 0.000(2) 0.0113(19)
F23 0.0379(19) 0.097(3) 0.050(2) -0.011(2) 0.0007(17) 0.0117(18)
F24 0.049(2) 0.064(3) 0.078(3) -0.010(2) -0.015(2) -0.0128(19)
F25 0.058(2) 0.060(2) 0.071(3) -0.035(2) -0.009(2) 0.0075(18)
F26 0.050(2) 0.087(3) 0.066(3) 0.010(2) -0.013(2) -0.0121(19)
F27 0.064(2) 0.113(3) 0.093(3) 0.017(3) 0.000(2) -0.043(2)
F28 0.086(3) 0.088(3) 0.078(3) 0.031(3) 0.015(2) -0.020(2)
F29 0.071(2) 0.082(3) 0.069(3) 0.032(2) -0.008(2) 0.007(2)
F30 0.042(2) 0.068(2) 0.054(2) 0.0120(19) -0.0059(18) -0.0061(18)
P1 0.0380(8) 0.0303(9) 0.0257(8) 0.0011(7) -0.0034(8) 0.0080(7)
O1 0.042(2) 0.046(3) 0.039(3) -0.005(2) 0.001(2) 0.014(2)

loop_
_atom_type_symbol
_atom_type_description
_atom_type_scat_dispersion_real
_atom_type_scat_dispersion_imag
_atom_type_scat_source
C C 0.0033 0.0016 'International Tables Vol C Tables 4.2.6.8 and 6.1.1.4'
H H 0.0000 0.0000 'International Tables Vol C Tables 4.2.6.8 and 6.1.1.4'
N N 0.0061 0.0033 'International Tables Vol C Tables 4.2.6.8 and 6.1.1.4'
O O 0.0106 0.0060 'International Tables Vol C Tables 4.2.6.8 and 6.1.1.4'
F F 0.0171 0.0103 'International Tables Vol C Tables 4.2.6.8 and 6.1.1.4'
P P 0.1023 0.0942 'International Tables Vol C Tables 4.2.6.8 and 6.1.1.4'

loop_
_geom_angle_atom_site_label_1
_geom_angle_atom_site_label_2
_geom_angle_atom_site_label_3
_geom_angle
N1 C1 C2 113.4(5)
N1 C1 H1A 108.9
C2 C1 H1A 108.9
N1 C1 H1B 108.9
C2 C1 H1B 108.9
H1A C1 H1B 107.7
N2 C2 C1 112.5(4)
N2 C2 H2A 109.1
C1 C2 H2A 109.1
N2 C2 H2B 109.1
C1 C2 H2B 109.1
H2A C2 H2B 107.8
O5 C3 N2 124.6(6)
O5 C3 N3 121.7(5)
N2 C3 N3 113.7(5)
C5 C4 N3 123.8(6)
C5 C4 C9 114.5(6)
N3 C4 C9 121.7(6)
F1 C5 C6 116.9(7)
F1 C5 C4 119.0(6)
C6 C5 C4 124.0(7)
F2 C6 C7 118.9(7)
F2 C6 C5 121.8(7)
C7 C6 C5 119.3(7)
F3 C7 C6 122.0(7)
F3 C7 C8 118.0(7)
C6 C7 C8 120.0(6)
F4 C8 C7 122.0(7)
F4 C8 C9 119.1(8)
C7 C8 C9 118.9(7)
F5 C9 C8 118.3(6)
F5 C9 C4 118.4(6)
C8 C9 C4 123.3(7)
N1 C10 C11 110.8(5)
N1 C10 H10A 109.5
C11 C10 H10A 109.5
N1 C10 H10B 109.5
C11 C10 H10B 109.5
H10A C10 H10B 108.1
N4 C11 C10 110.0(5)
N4 C11 H11A 109.7
C10 C11 H11A 109.7
N4 C11 H11B 109.7
C10 C11 H11B 109.7
H11A C11 H11B 108.2
O6 C12 N4 124.6(6)
O6 C12 N5 122.2(6)
N4 C12 N5 113.0(6)
C14 C13 C18 118.3(6)
C14 C13 N5 121.8(6)
C18 C13 N5 119.6(5)
F6 C14 C13 122.0(6)
F6 C14 C15 116.1(6)
C13 C14 C15 121.8(7)
F7 C15 C16 121.6(7)
F7 C15 C14 120.7(7)
C16 C15 C14 117.6(6)
C17 C16 C15 123.2(7)
C17 C16 F8 119.0(9)
C15 C16 F8 117.7(8)
F9 C17 C16 122.7(8)
F9 C17 C18 119.7(7)
C16 C17 C18 117.6(7)
F10 C18 C13 119.8(6)
F10 C18 C17 118.9(7)
C13 C18 C17 121.3(6)
N1 C19 C20 111.6(4)
N1 C19 H19A 109.3
C20 C19 H19A 109.3
N1 C19 H19B 109.3
C20 C19 H19B 109.3
H19A C19 H19B 108.0
N6 C20 C19 113.2(5)
N6 C20 H20A 108.9
C19 C20 H20A 108.9
N6 C20 H20B 108.9
C19 C20 H20B 108.9
H20A C20 H20B 107.8
O7 C21 N6 122.9(6)
O7 C21 N7 123.2(6)
N6 C21 N7 113.9(5)
C23 C22 C27 116.2(6)
C23 C22 N7 123.2(6)
C27 C22 N7 120.6(6)
F11 C23 C24 117.6(6)
F11 C23 C22 120.5(6)
C24 C23 C22 121.7(6)
C23 C24 F12 120.5(6)
C23 C24 C25 120.7(6)
F12 C24 C25 118.7(6)
F13 C25 C24 121.5(6)
F13 C25 C26 120.3(7)
C24 C25 C26 118.2(6)
C27 C26 F14 120.4(7)
C27 C26 C25 120.5(7)
F14 C26 C25 119.1(6)
C26 C27 F15 119.6(6)
C26 C27 C22 122.7(6)
F15 C27 C22 117.7(6)
N8 C28 C29 111.2(5)
N8 C28 H28A 109.4
C29 C28 H28A 109.4
N8 C28 H28B 109.4
C29 C28 H28B 109.4
H28A C28 H28B 108.0
N9 C29 C28 111.9(4)
N9 C29 H29A 109.2
C28 C29 H29A 109.2
N9 C29 H29B 109.2
C28 C29 H29B 109.2
H29A C29 H29B 107.9
O8 C30 N9 124.8(6)
O8 C30 N10 122.4(6)
N9 C30 N10 112.8(5)
C32 C31 N10 123.5(6)
C32 C31 C36 116.5(6)
N10 C31 C36 119.9(6)
F16 C32 C31 121.1(6)
F16 C32 C33 118.5(6)
C31 C32 C33 120.2(7)
C34 C33 F17 120.1(7)
C34 C33 C32 121.9(7)
F17 C33 C32 118.1(7)
C35 C34 C33 118.9(7)
C35 C34 F18 121.4(7)
C33 C34 F18 119.7(7)
C34 C35 C36 120.6(7)
C34 C35 F19 119.7(7)
C36 C35 F19 119.6(7)
F20 C36 C35 119.8(6)
F20 C36 C31 118.4(6)
C35 C36 C31 121.9(7)
N8 C37 C38 112.2(5)
N8 C37 H37A 109.2
C38 C37 H37A 109.2
N8 C37 H37B 109.2
C38 C37 H37B 109.2
H37A C37 H37B 107.9
N11 C38 C37 111.9(4)
N11 C38 H38A 109.2
C37 C38 H38A 109.2
N11 C38 H38B 109.2
C37 C38 H38B 109.2
H38A C38 H38B 107.9
O9 C39 N11 123.5(6)
O9 C39 N12 122.0(5)
N11 C39 N12 114.5(5)
C45 C40 C41 117.0(5)
C45 C40 N12 121.7(5)
C41 C40 N12 121.2(5)
F21 C41 C42 118.2(6)
F21 C41 C40 119.7(5)
C42 C41 C40 122.0(5)
F22 C42 C41 120.3(6)
F22 C42 C43 119.7(5)
C41 C42 C43 120.1(5)
C42 C43 F23 121.4(5)
C42 C43 C44 119.4(5)
F23 C43 C44 119.3(5)
F24 C44 C43 119.5(5)
F24 C44 C45 120.1(5)
C43 C44 C45 120.4(5)
F25 C45 C40 120.4(5)
F25 C45 C44 118.5(5)
C40 C45 C44 121.0(5)
N8 C46 C47 111.9(4)
N8 C46 H46A 109.2
C47 C46 H46A 109.2
N8 C46 H46B 109.2
C47 C46 H46B 109.2
H46A C46 H46B 107.9
N13 C47 C46 110.6(5)
N13 C47 H47A 109.5
C46 C47 H47A 109.5
N13 C47 H47B 109.5
C46 C47 H47B 109.5
H47A C47 H47B 108.1
O10 C48 N13 127.0(6)
O10 C48 N14 120.6(6)
N13 C48 N14 112.4(6)
C54 C49 C50 116.7(6)
C54 C49 N14 120.5(5)
C50 C49 N14 122.7(6)
F26 C50 C49 120.1(6)
F26 C50 C51 118.4(5)
C49 C50 C51 121.2(6)
C52 C51 F27 119.0(7)
C52 C51 C50 121.4(6)
F27 C51 C50 119.6(7)
C51 C52 F28 121.9(6)
C51 C52 C53 119.5(6)
F28 C52 C53 118.5(7)
F29 C53 C52 121.8(6)
F29 C53 C54 119.0(6)
C52 C53 C54 119.1(6)
F30 C54 C49 120.4(6)
F30 C54 C53 117.5(6)
C49 C54 C53 122.0(5)
C56 C55 N15 116.5(5)
C56 C55 H55A 118(3)
N15 C55 H55A 102(3)
C56 C55 H55B 107(3)
N15 C55 H55B 106(3)
H55A C55 H55B 105(5)
C55 C56 C57 116.1(7)
C55 C56 H56A 108.3
C57 C56 H56A 108.3
C55 C56 H56B 108.3
C57 C56 H56B 108.3
H56A C56 H56B 107.4
C58 C57 C56 110.0(10)
C58 C57 H57A 109.7
C56 C57 H57A 109.7
C58 C57 H57B 109.6
C56 C57 H57B 109.6
H57A C57 H57B 108.2
C57 C58 H58A 109.5
C57 C58 H58C 109.5
H58A C58 H58C 109.5
C57 C58 H58B 109.5
H58A C58 H58B 109.5
H58C C58 H58B 109.5
C60 C59 N15 116.0(3)
C60 C59 H59A 108.3
N15 C59 H59A 108.3
C60 C59 H59B 108.3
N15 C59 H59B 108.3
H59A C59 H59B 107.4
C59 C60 C61 112.4(4)
C59 C60 H60A 109.1
C61 C60 H60A 109.1
C59 C60 H60B 109.1
C61 C60 H60B 109.1
H60A C60 H60B 107.9
C62 C61 C60 115.0(6)
C62 C61 H61A 108.5
C60 C61 H61A 108.5
C62 C61 H61B 108.5
C60 C61 H61B 108.5
H61A C61 H61B 107.5
C61 C62 H62A 109.5
C61 C62 H62B 109.5
H62A C62 H62B 109.5
C61 C62 H62C 109.5
H62A C62 H62C 109.5
H62B C62 H62C 109.5
C64 C63 N15 116.9(5)
C64 C63 H63A 108.1
N15 C63 H63A 108.1
C64 C63 H63B 108.1
N15 C63 H63B 108.1
H63A C63 H63B 107.3
C63 C64 C65 114.6(5)
C63 C64 H64A 108.6
C65 C64 H64A 108.6
C63 C64 H64B 108.6
C65 C64 H64B 108.6
H64A C64 H64B 107.6
C66 C65 C64 113.2(6)
C66 C65 H65A 108.9
C64 C65 H65A 108.9
C66 C65 H65B 108.9
C64 C65 H65B 108.9
H65A C65 H65B 107.8
C65 C66 H66A 109.5
C65 C66 H66B 109.5
H66A C66 H66B 109.5
C65 C66 H66C 109.5
H66A C66 H66C 109.5
H66B C66 H66C 109.5
C68 C67 N15 117.0(4)
C68 C67 H67A 108.1
N15 C67 H67A 108.1
C68 C67 H67B 108.1
N15 C67 H67B 108.1
H67A C67 H67B 107.3
C67 C68 C69 110.9(5)
C67 C68 H68A 109.5
C69 C68 H68A 109.5
C67 C68 H68B 109.5
C69 C68 H68B 109.5
H68A C68 H68B 108.0
C70 C69 C68 116.1(6)
C70 C69 H69A 108.3
C68 C69 H69A 108.3
C70 C69 H69B 108.3
C68 C69 H69B 108.3
H69A C69 H69B 107.4
C69 C70 H70A 109.5
C69 C70 H70B 109.5
H70A C70 H70B 109.5
C69 C70 H70C 109.5
H70A C70 H70C 109.5
H70B C70 H70C 109.5
C72 C71 N16 117.3(4)
C72 C71 H71A 108.0
N16 C71 H71A 108.0
C72 C71 H71B 108.0
N16 C71 H71B 108.0
H71A C71 H71B 107.2
C71 C72 C73 112.2(5)
C71 C72 H72A 109.2
C73 C72 H72A 109.2
C71 C72 H72B 109.2
C73 C72 H72B 109.2
H72A C72 H72B 107.9
C74 C73 C72 110.6(5)
C74 C73 H73A 109.5
C72 C73 H73A 109.5
C74 C73 H73B 109.5
C72 C73 H73B 109.5
H73A C73 H73B 108.1
C73 C74 H74A 109.5
C73 C74 H74B 109.5
H74A C74 H74B 109.5
C73 C74 H74C 109.5
H74A C74 H74C 109.5
H74B C74 H74C 109.5
C76 C75 N16 116.0(5)
C76 C75 H75A 108.3
N16 C75 H75A 108.3
C76 C75 H75B 108.3
N16 C75 H75B 108.3
H75A C75 H75B 107.4
C75 C76 C77 117.4(7)
C75 C76 H76A 108.0
C77 C76 H76A 108.0
C75 C76 H76B 108.0
C77 C76 H76B 108.0
H76A C76 H76B 107.2
C78 C77 C76 128.3(16)
C78 C77 H77A 105.2
C76 C77 H77A 105.2
C78 C77 H77B 105.2
C76 C77 H77B 105.2
H77A C77 H77B 105.9
C77 C78 H78A 109.5
C77 C78 H78B 109.5
H78A C78 H78B 109.5
C77 C78 H78C 109.5
H78A C78 H78C 109.5
H78B C78 H78C 109.5
N16 C79 C80 115.1(4)
N16 C79 H79A 108.5
C80 C79 H79A 108.5
N16 C79 H79B 108.5
C80 C79 H79B 108.5
H79A C79 H79B 107.5
C81 C80 C79 111.5(5)
C81 C80 H80A 109.3
C79 C80 H80A 109.3
C81 C80 H80B 109.3
C79 C80 H80B 109.3
H80A C80 H80B 108.0
C80 C81 C82 111.7(5)
C80 C81 H81A 109.3
C82 C81 H81A 109.3
C80 C81 H81B 109.3
C82 C81 H81B 109.3
H81A C81 H81B 107.9
C81 C82 H82A 109.5
C81 C82 H82B 109.5
H82A C82 H82B 109.5
C81 C82 H82C 109.5
H82A C82 H82C 109.5
H82B C82 H82C 109.5
C84 C83 N16 116.1(4)
C84 C83 H83A 108.3
N16 C83 H83A 108.3
C84 C83 H83B 108.3
N16 C83 H83B 108.3
H83A C83 H83B 107.4
C83 C84 C85 110.9(5)
C83 C84 H84A 109.5
C85 C84 H84A 109.5
C83 C84 H84B 109.5
C85 C84 H84B 109.5
H84A C84 H84B 108.0
C86 C85 C84 112.7(5)
C86 C85 H85A 109.0
C84 C85 H85A 109.0
C86 C85 H85B 109.0
C84 C85 H85B 109.0
H85A C85 H85B 107.8
C85 C86 H86A 109.5
C85 C86 H86B 109.5
H86A C86 H86B 109.5
C85 C86 H86C 109.5
H86A C86 H86C 109.5
H86B C86 H86C 109.5
C10 N1 C19 113.0(4)
C10 N1 C1 110.9(4)
C19 N1 C1 113.9(4)
C3 N2 C2 122.6(4)
C3 N2 H2 118.7
C2 N2 H2 118.7
C4 N3 C3 121.9(5)
C4 N3 H3 119.1
C3 N3 H3 119.1
C12 N4 C11 119.0(5)
C12 N4 H4 120.5
C11 N4 H4 120.5
C12 N5 C13 124.6(5)
C12 N5 H5 117.7
C13 N5 H5 117.7
C21 N6 C20 121.3(5)
C21 N6 H6 119.3
C20 N6 H6 119.3
C21 N7 C22 124.6(5)
C21 N7 H7 117.7
C22 N7 H7 117.7
C46 N8 C28 113.7(4)
C46 N8 C37 113.5(4)
C28 N8 C37 111.8(5)
C30 N9 C29 121.2(5)
C30 N9 H9 119.4
C29 N9 H9 119.4
C30 N10 C31 124.0(5)
C30 N10 H10 118.0
C31 N10 H10 118.0
C39 N11 C38 122.6(5)
C39 N11 H11 118.7
C38 N11 H11 118.7
C39 N12 C40 120.4(5)
C39 N12 H12 119.8
C40 N12 H12 119.8
C48 N13 C47 120.4(5)
C48 N13 H13 119.8
C47 N13 H13 119.8
C49 N14 C48 121.6(5)
C49 N14 H14 119.2
C48 N14 H14 119.2
C55 N15 C59 112.9(4)
C55 N15 C63 109.3(4)
C59 N15 C63 109.7(3)
C55 N15 C67 108.3(4)
C59 N15 C67 106.8(3)
C63 N15 C67 109.7(4)
C71 N16 C79 107.9(4)
C71 N16 C83 109.6(4)
C79 N16 C83 112.2(4)
C71 N16 C75 111.2(4)
C79 N16 C75 108.3(4)
C83 N16 C75 107.6(4)
O2 P1 O3 115.1(2)
O2 P1 O4 111.90(19)
O3 P1 O4 112.3(2)
O2 P1 O1 107.5(2)
O3 P1 O1 101.96(19)
O4 P1 O1 107.1(2)
P1 O1 H1 109.5

loop_
_geom_bond_atom_site_label_1
_geom_bond_atom_site_label_2
_geom_bond_distance
C1 N1 1.475(7)
C1 C2 1.515(8)
C1 H1A 0.9700
C1 H1B 0.9700
C2 N2 1.432(6)
C2 H2A 0.9700
C2 H2B 0.9700
C3 O5 1.224(6)
C3 N2 1.345(6)
C3 N3 1.391(7)
C4 C5 1.374(8)
C4 N3 1.381(7)
C4 C9 1.385(8)
C5 F1 1.345(7)
C5 C6 1.372(9)
C6 F2 1.345(7)
C6 C7 1.358(9)
C7 F3 1.349(7)
C7 C8 1.371(9)
C8 F4 1.353(8)
C8 C9 1.380(9)
C9 F5 1.356(7)
C10 N1 1.464(7)
C10 C11 1.526(8)
C10 H10A 0.9700
C10 H10B 0.9700
C11 N4 1.437(7)
C11 H11A 0.9700
C11 H11B 0.9700
C12 O6 1.207(6)
C12 N4 1.377(7)
C12 N5 1.383(7)
C13 C14 1.346(8)
C13 C18 1.373(8)
C13 N5 1.402(7)
C14 F6 1.346(7)
C14 C15 1.404(9)
C15 F7 1.331(7)
C15 C16 1.357(10)
C16 C17 1.338(10)
C16 F8 1.369(8)
C17 F9 1.317(8)
C17 C18 1.411(9)
C18 F10 1.329(7)
C19 N1 1.471(6)
C19 C20 1.511(8)
C19 H19A 0.9700
C19 H19B 0.9700
C20 N6 1.420(7)
C20 H20A 0.9700
C20 H20B 0.9700
C21 O7 1.220(6)
C21 N6 1.360(7)
C21 N7 1.370(7)
C22 C23 1.374(8)
C22 C27 1.381(8)
C22 N7 1.396(7)
C23 F11 1.344(6)
C23 C24 1.353(8)
C24 F12 1.357(7)
C24 C25 1.370(9)
C25 F13 1.360(7)
C25 C26 1.371(9)
C26 C27 1.335(8)
C26 F14 1.366(7)
C27 F15 1.363(6)
C28 N8 1.454(6)
C28 C29 1.509(7)
C28 H28A 0.9700
C28 H28B 0.9700
C29 N9 1.456(7)
C29 H29A 0.9700
C29 H29B 0.9700
C30 O8 1.227(6)
C30 N9 1.334(7)
C30 N10 1.389(7)
C31 C32 1.372(8)
C31 N10 1.399(7)
C31 C36 1.405(8)
C32 F16 1.336(7)
C32 C33 1.374(9)
C33 C34 1.353(9)
C33 F17 1.374(7)
C34 C35 1.348(9)
C34 F18 1.354(7)
C35 C36 1.351(8)
C35 F19 1.352(7)
C36 F20 1.342(7)
C37 N8 1.459(7)
C37 C38 1.484(7)
C37 H37A 0.9700
C37 H37B 0.9700
C38 N11 1.473(6)
C38 H38A 0.9700
C38 H38B 0.9700
C39 O9 1.218(6)
C39 N11 1.337(6)
C39 N12 1.387(7)
C40 C45 1.366(7)
C40 C41 1.385(7)
C40 N12 1.392(6)
C41 F21 1.343(6)
C41 C42 1.356(7)
C42 F22 1.343(6)
C42 C43 1.356(7)
C43 F23 1.357(6)
C43 C44 1.366(8)
C44 F24 1.357(6)
C44 C45 1.377(7)
C45 F25 1.328(6)
C46 N8 1.452(7)
C46 C47 1.525(8)
C46 H46A 0.9700
C46 H46B 0.9700
C47 N13 1.465(7)
C47 H47A 0.9700
C47 H47B 0.9700
C48 O10 1.215(7)
C48 N13 1.344(7)
C48 N14 1.414(7)
C49 C54 1.361(8)
C49 C50 1.374(8)
C49 N14 1.403(7)
C50 F26 1.343(6)
C50 C51 1.380(9)
C51 C52 1.323(8)
C51 F27 1.355(7)
C52 F28 1.348(7)
C52 C53 1.369(8)
C53 F29 1.338(6)
C53 C54 1.393(8)
C54 F30 1.348(6)
C55 C56 1.478(8)
C55 N15 1.494(7)
C55 H55A 1.02(6)
C55 H55B 0.97(6)
C56 C57 1.584(11)
C56 H56A 0.9700
C56 H56B 0.9700
C57 C58 1.241(16)
C57 H57A 0.9700
C57 H57B 0.9700
C58 H58A 0.9600
C58 H58C 0.9600
C58 H58B 0.9600
C59 C60 1.486(6)
C59 N15 1.519(4)
C59 H59A 0.9700
C59 H59B 0.9700
C60 C61 1.532(8)
C60 H60A 0.9700
C60 H60B 0.9700
C61 C62 1.476(8)
C61 H61A 0.9700
C61 H61B 0.9700
C62 H62A 0.9600
C62 H62B 0.9600
C62 H62C 0.9600
C63 C64 1.483(8)
C63 N15 1.522(7)
C63 H63A 0.9700
C63 H63B 0.9700
C64 C65 1.509(8)
C64 H64A 0.9700
C64 H64B 0.9700
C65 C66 1.448(9)
C65 H65A 0.9700
C65 H65B 0.9700
C66 H66A 0.9600
C66 H66B 0.9600
C66 H66C 0.9600
C67 C68 1.496(7)
C67 N15 1.544(7)
C67 H67A 0.9700
C67 H67B 0.9700
C68 C69 1.505(8)
C68 H68A 0.9700
C68 H68B 0.9700
C69 C70 1.496(9)
C69 H69A 0.9700
C69 H69B 0.9700
C70 H70A 0.9600
C70 H70B 0.9600
C70 H70C 0.9600
C71 C72 1.481(7)
C71 N16 1.509(6)
C71 H71A 0.9700
C71 H71B 0.9700
C72 C73 1.537(8)
C72 H72A 0.9700
C72 H72B 0.9700
C73 C74 1.508(8)
C73 H73A 0.9700
C73 H73B 0.9700
C74 H74A 0.9600
C74 H74B 0.9600
C74 H74C 0.9600
C75 C76 1.496(8)
C75 N16 1.532(7)
C75 H75A 0.9700
C75 H75B 0.9700
C76 C77 1.500(12)
C76 H76A 0.9700
C76 H76B 0.9700
C77 C78 1.059(11)
C77 H77A 0.9700
C77 H77B 0.9700
C78 H78A 0.9600
C78 H78B 0.9600
C78 H78C 0.9600
C79 N16 1.513(6)
C79 C80 1.522(8)
C79 H79A 0.9700
C79 H79B 0.9700
C80 C81 1.505(8)
C80 H80A 0.9700
C80 H80B 0.9700
C81 C82 1.546(8)
C81 H81A 0.9700
C81 H81B 0.9700
C82 H82A 0.9600
C82 H82B 0.9600
C82 H82C 0.9600
C83 C84 1.510(7)
C83 N16 1.514(6)
C83 H83A 0.9700
C83 H83B 0.9700
C84 C85 1.527(7)
C84 H84A 0.9700
C84 H84B 0.9700
C85 C86 1.509(6)
C85 H85A 0.9700
C85 H85B 0.9700
C86 H86A 0.9600
C86 H86B 0.9600
C86 H86C 0.9600
N2 H2 0.8600
N3 H3 0.8600
N4 H4 0.8600
N5 H5 0.8600
N6 H6 0.8600
N7 H7 0.8600
N9 H9 0.8600
N10 H10 0.8600
N11 H11 0.8600
N12 H12 0.8600
N13 H13 0.8600
N14 H14 0.8600
O2 P1 1.498(4)
O3 P1 1.511(4)
O4 P1 1.519(3)
P1 O1 1.632(4)
O1 H1 0.8200
